data_8104256
loop_
_publ_author_name
'Meier, W.M.'
'Shoemaker, D.P.'

_publ_section_title
;
 The structure of a bromine sorption complex in synthetic zeolite sodium-A
;
_journal_name_full
;
Zeitschrift fuer Kristallographie, Kristallgeometrie, Kristallphysik, 
Kristallchemie (-144,1977)
;
_journal_page_first 357
_journal_page_last 364
_journal_volume 123
_journal_year 1966
_chemical_formula_sum 'Al7.9992 Br10.56 Na8 O48 Si16.0008'
_chemical_name_systematic '(Na8 (Al8 Si16 O48) (H2 O)24) (Br2)5.28'
_space_group_IT_number 221
_symmetry_space_group_name_Hall '-P 4 2 3'
_symmetry_space_group_name_H-M 'P m -3 m'
_cell_angle_alpha 90
_cell_angle_beta 90
_cell_angle_gamma 90
_cell_formula_units_Z 1
_cell_length_a 12.3
_cell_length_b 12.3
_cell_length_c 12.3
_cell_volume 1860.867
_citation_journal_id_ASTM ZEKGAX
_cod_data_source_file Meier_ZEKGAX_1966_1781.cif
_cod_data_source_block Al7.9992Br10.56Na8O48Si16.0008
_cod_database_code 8104256

loop_
_symmetry_equiv_pos_as_xyz
x,y,z
-y,x,z
-x,-y,z
y,-x,z
x,-y,-z
y,x,-z
-x,y,-z
-y,-x,-z
z,x,y
-x,z,y
-z,-x,y
x,-z,y
z,-x,-y
x,z,-y
-z,x,-y
-x,-z,-y
y,z,x
y,-z,-x
z,y,-x
-y,z,-x
-z,-y,-x
-y,-z,x
z,-y,x
-z,y,x
-x,-y,-z
y,-x,-z
x,y,-z
-y,x,-z
-x,y,z
-y,-x,z
x,-y,z
y,x,z
-z,-x,-y
x,-z,-y
z,x,-y
-x,z,-y
-z,x,y
-x,-z,y
z,-x,y
x,z,y
-y,-z,-x
-y,z,x
-z,-y,x
y,-z,x
z,y,x
y,z,-x
-z,y,-x
z,-y,-x

loop_
_atom_site_label
_atom_site_type_symbol
_atom_site_fract_x
_atom_site_fract_y
_atom_site_fract_z
_atom_site_occupancy
_atom_site_U_iso_or_equiv
Br1 Br 0.3415 0.474 0.3045 0.22 0.0
Al1 Al+3 0 0.185 0.3735 0.3333 0.0
Si1 Si+4 0 0.185 0.3735 0.6667 0.0
O1 O-2 0 0.232 0.5 1 0.0
O2 O-2 0 0.294 0.294 1 0.0
O3 O-2 0.115 0.115 0.339 1 0.0
Na1 Na+1 0.214 0.214 0.214 1 0.0
